data_7029847
loop_
_publ_author_name
'Guo, Peng'
'Liu, Leifeng'
'Yun, Yifeng'
'Su, Jie'
'Wan, Wei'
'Gies, Hermann'
'Zhang, Haiyan'
'Xiao, Feng-Shou'
'Zou, Xiaodong'

_publ_section_title
;
 Ab initio structure determination of interlayer expanded zeolites by
 single crystal rotation electron diffraction.
;
_journal_issue 27
_journal_name_full 'Dalton transactions (Cambridge, England : 2003)'
_journal_page_first 10593
_journal_page_last 10601
_journal_paper_doi 10.1039/c4dt00458b
_journal_volume 43
_journal_year 2014
_chemical_formula_moiety 'O81.42 Si38.71, 0.23 O8, 0.37 O8, 17.89 O'
_chemical_formula_sum 'O104.14 Si38.71'
_chemical_formula_weight 2753.72
_chemical_name_common COE-4
_space_group_IT_number 63
_symmetry_space_group_name_Hall '-C 2c 2'
_symmetry_space_group_name_H-M 'C m c m'
_cell_angle_alpha 90
_cell_angle_beta 90
_cell_angle_gamma 90
_cell_formula_units_Z 1
_cell_length_a 7.39833(53)
_cell_length_b 23.2909(23)
_cell_length_c 13.99523(78)
_cell_measurement_temperature 298
_cell_volume 2411.6(3)
_diffrn_ambient_temperature 298
_diffrn_measurement_device_type 'PANalytical XPert Pro'
_diffrn_radiation_monochromator 'Ge 1 1 1'
_diffrn_radiation_wavelength 1.540596
_diffrn_source_target 'Cu K\a'
_diffrn_source_type Cu
_pd_meas_2theta_range_inc 0.017
_pd_meas_2theta_range_max 90.008
_pd_meas_2theta_range_min 5.008
_pd_meas_number_of_points 5000
_pd_proc_ls_prof_R_factor 3.806
_pd_proc_ls_prof_wR_expected 2.391
_pd_proc_ls_prof_wR_factor 4.755
_refine_ls_goodness_of_fit_all 2
_refine_ls_R_I_factor 0.015
_cod_data_source_file c4dt00458b2.cif
_cod_data_source_block COE-4_PXRD
_cod_depositor_comments 'Adding full bibliography for 7029844--7029847.cif.'
_cod_original_cell_volume 2411.57(32)
_cod_original_sg_symbol_H-M Cmcm
_cod_database_code 7029847

loop_
_symmetry_equiv_pos_site_id
_symmetry_equiv_pos_as_xyz
1 x,y,z
2 -x,-y,z+1/2
3 -x,y,-z+1/2
4 x,-y,-z
5 -x,-y,-z
6 x,y,-z+1/2
7 x,-y,z+1/2
8 -x,y,z
9 x+1/2,y+1/2,z
10 -x+1/2,-y+1/2,z+1/2
11 -x+1/2,y+1/2,-z+1/2
12 x+1/2,-y+1/2,-z
13 -x+1/2,-y+1/2,-z
14 x+1/2,y+1/2,-z+1/2
15 x+1/2,-y+1/2,z+1/2
16 -x+1/2,y+1/2,z

loop_
_atom_site_label
_atom_site_type_symbol
_atom_site_symmetry_multiplicity
_atom_site_fract_x
_atom_site_fract_y
_atom_site_fract_z
_atom_site_occupancy
_atom_site_B_iso_or_equiv
Si1 Si 4 0 0.32429(33) 0.25 1 2.57(35)
Si2 Si 8 0.20767(66) 0.27202(22) 0.75 1 2.57(35)
Si3 Si 16 0.29459(38) 0.31190(13) 0.54491(25) 1 2.57(35)
Si4 Si 8 0 0.38657(18) 0.45184(27) 1 2.57(35)
Si5 Si 8 0.13802(88) 0.5 0.5 0.339(11) 2.57(35)
O1 O 16 0.25736(86) 0.30939(22) 0.65735(17) 1 2.92(39)
O2 O 8 0 0.36286(28) 0.34430(17) 1 2.92(39)
O3 O 4 0 0.25278(63) 0.75 1 2.92(39)
O4 O 16 0.17928(26) 0.36403(16) 0.50241(34) 1 2.92(39)
O5 O 8 0.18044(56) 0.28718(21) 0.25 1 2.92(39)
O9 O 16 -0.26791(88) 0.52704(35) 0.41681(35) 0.339(11) 2.92(39)
O8 O 8 1 0.54448(15) 0.55427(40) 1 2.92(39)
O7 O 8 0.5 0.32951(23) 0.52320(49) 1 2.92(39)
O6 O 8 0.75 0.75 0.5 1 2.92(39)
EXTRA_O1 O 4 0 0.5416(26) 0.25 0.990(64) 15.0(22)
EXTRA_O2 O 8 0.784(17) 0.9619(63) 0.75 0.430(80) 15.0(22)
EXTRA_O3 O 8 0.910(41) 0 0.25 0.23(12) 15.0(22)
EXTRA_O4 O 8 0.5 0.4981(17) 0.8878(26) 0.835(55) 15.0(22)
EXTRA_O5 O 8 0.31418 0.6447(40) 0.75 0.476(34) 15.0(22)
EXTRA_O6 O 8 0.417(15) 0.4465(71) 0.25 0.374(53) 15.0(22)

loop_
_geom_angle_atom_site_label_1
_geom_angle_atom_site_label_2
_geom_angle_atom_site_label_3
_geom_angle_site_symmetry_1
_geom_angle_site_symmetry_3
_geom_angle
O2 Si1 O2 . 3_555 111.5(5)
O2 Si1 O5 . . 107.81(13)
O2 Si1 O5 . 3_555 107.81(13)
O2 Si1 O5 3_555 . 107.81(13)
O2 Si1 O5 3_555 3_555 107.81(13)
O5 Si1 O5 . 3_555 114.2(5)
O1 Si2 O1 . 6_556 107.8(4)
O1 Si2 O3 . . 111.8(4)
O1 Si2 O5 . 10_555 110.3(3)
O1 Si2 O3 6_556 . 111.8(4)
O1 Si2 O5 6_556 10_555 110.3(3)
O3 Si2 O5 . 10_555 104.7(6)
O1 Si3 O4 . . 107.6(3)
O1 Si3 O7 . . 111.1(4)
O1 Si3 O6 . 9_445 108.5(3)
O4 Si3 O7 . . 103.9(3)
O4 Si3 O6 . 9_445 115.2(2)
O7 Si3 O6 . 9_445 110.5(3)
O2 Si4 O4 . . 107.7(3)
O2 Si4 O4 . 8_555 107.7(3)
O2 Si4 O8 . 4_466 107.1(4)
O4 Si4 O4 . 8_555 112.8(3)
O4 Si4 O8 . 4_466 110.7(2)
O4 Si4 O8 8_555 4_466 110.7(2)
Si5 Si5 O9 5_566 5_566 126.0(3)
Si5 Si5 O9 5_566 8_555 126.0(3)
Si5 Si5 O8 5_566 1_455 51.5(2)
Si5 Si5 O8 5_566 4_466 51.5(2)
O9 Si5 O9 5_566 8_555 108.0(5)
O9 Si5 O8 5_566 1_455 106.2(3)
O9 Si5 O8 5_566 4_466 116.9(3)
O9 Si5 O8 8_555 1_455 116.9(3)
O9 Si5 O8 8_555 4_466 106.2(3)
O8 Si5 O8 1_455 4_466 103.0(4)
Si2 O1 Si3 . . 148.7(4)
Si1 O2 Si4 . . 165.9(5)
Si2 O3 Si2 . 3_556 147.5(10)
Si3 O4 Si4 . . 149.3(3)
Si1 O5 Si2 . 10_554 153.9(4)
Si4 O8 Si5 4_666 1_655 127.3(3)
Si4 O8 Si5 4_666 5_666 127.3(3)
Si5 O8 Si5 1_655 5_666 77.0(3)
Si3 O7 Si3 . 8_655 142.9(4)
Si3 O6 Si3 9_555 5_666 180.0(5)

loop_
_geom_bond_atom_site_label_1
_geom_bond_atom_site_label_2
_geom_bond_site_symmetry_2
_geom_bond_distance
Si1 O2 . 1.596(6)
Si1 O2 3_555 1.596(6)
Si1 O5 . 1.590(6)
Si1 O5 3_555 1.590(6)
Si2 O1 . 1.604(5)
Si2 O1 6_556 1.604(5)
Si2 O3 . 1.600(6)
Si2 O5 10_555 1.608(7)
Si3 O1 . 1.599(4)
Si3 O4 . 1.599(5)
Si3 O7 . 1.603(3)
Si3 O6 9_445 1.607(3)
Si4 O2 . 1.603(5)
Si4 O4 . 1.592(4)
Si4 O4 8_555 1.592(4)
Si4 O8 4_466 1.608(5)
Si5 Si5 5_566 2.042(9)
Si5 O9 5_566 1.636(7)
Si5 O9 8_555 1.636(7)
Si5 O8 1_455 1.641(5)
Si5 O8 4_466 1.641(5)
